data_2012444
loop_
_publ_author_name
'Bruno, Giuseppe'
'Nicol\'o, Francesco'
'Tresoldi, Giuseppe'
'Lanza, Santo'

_publ_section_title
;
 <i>trans</i>-Diacetonitrilebis(di-2-pyridyl
 sulfide-<i>N,N</i>')ruthenium(II) bis(tetrafluoroborate) monohydrate
;
_journal_issue 1
_journal_name_full 'Acta Crystallographica Section C'
_journal_page_first m56
_journal_page_last m58
_journal_paper_doi 10.1107/S0108270101018091
_journal_volume 58
_journal_year 2002
_chemical_formula_iupac '[Ru(C2H3N)2(C10 H8 N2 S)2].2(BF4).H2O'
_chemical_formula_moiety 'C24 H22 N6 Ru S2 2+, 2(B F4 1-), H2 O'
_chemical_formula_sum 'C24 H24 B2 F8 N6 O Ru S2'
_chemical_formula_weight 751.30
_chemical_name_systematic
;
trans-bis(acetonitrile)-bis(di-2-pyridylsulfide-N,N')-ruthenium(ii)
bis(tetrafluoroborate) monohydrate
;
_space_group_IT_number 2
_symmetry_cell_setting triclinic
_symmetry_space_group_name_Hall '-P 1'
_symmetry_space_group_name_H-M 'P -1'
_atom_sites_solution_hydrogens geom
_atom_sites_solution_primary direct
_atom_sites_solution_secondary difmap
_audit_creation_method SHELXL97
_cell_angle_alpha 77.016(7)
_cell_angle_beta 75.004(6)
_cell_angle_gamma 68.225(6)
_cell_formula_units_Z 2
_cell_length_a 10.0709(7)
_cell_length_b 12.6595(8)
_cell_length_c 13.5470(10)
_cell_measurement_reflns_used 37
_cell_measurement_temperature 298(2)
_cell_measurement_theta_max 16.02
_cell_measurement_theta_min 8.17
_cell_volume 1533.3(2)
_computing_cell_refinement XSCANS
_computing_data_collection 'XSCANS (Bruker,1999)'
_computing_data_reduction XSCANS
_computing_molecular_graphics 'XPW (SHELXTL; Siemens, 1996)'
_computing_publication_material 'PARST97 (Nardelli, 1995) and SHELXL97'
_computing_structure_refinement 'SHELXL97 (Sheldrick, 1997)'
_computing_structure_solution 'SHELXS90 (Sheldrick, 1990)'
_diffrn_ambient_temperature 298(2)
_diffrn_measured_fraction_theta_full .983
_diffrn_measured_fraction_theta_max .983
_diffrn_measurement_device_type 'Siemens P4'
_diffrn_measurement_method '2\q/\w scans'
_diffrn_radiation_monochromator graphite
_diffrn_radiation_source 'fine-focus sealed tube'
_diffrn_radiation_type MoK\a
_diffrn_radiation_wavelength .71073
_diffrn_reflns_av_R_equivalents .0299
_diffrn_reflns_av_sigmaI/netI .0219
_diffrn_reflns_limit_h_max 1
_diffrn_reflns_limit_h_min -11
_diffrn_reflns_limit_k_max 14
_diffrn_reflns_limit_k_min -14
_diffrn_reflns_limit_l_max 16
_diffrn_reflns_limit_l_min -16
_diffrn_reflns_number 7496
_diffrn_reflns_theta_full 26.00
_diffrn_reflns_theta_max 26.00
_diffrn_reflns_theta_min 1.57
_diffrn_standards_decay_% 0
_diffrn_standards_interval_count 197
_diffrn_standards_number 3
_exptl_absorpt_coefficient_mu .727
_exptl_absorpt_correction_T_max .8259
_exptl_absorpt_correction_T_min .6889
_exptl_absorpt_correction_type numerical
_exptl_absorpt_process_details
;
 by seven indexed faces (XPREPW in SHELXTL; Siemens, 1996)
;
_exptl_crystal_colour pale_yellow
_exptl_crystal_density_diffrn 1.627
_exptl_crystal_density_meas ?
_exptl_crystal_density_method 'not measured'
_exptl_crystal_description prysmatic
_exptl_crystal_F_000 752
_exptl_crystal_size_max .36
_exptl_crystal_size_mid .30
_exptl_crystal_size_min .25
_refine_diff_density_max .525
_refine_diff_density_min -.392
_refine_ls_extinction_coef .0028(5)
_refine_ls_extinction_expression Fc^*^=kFc[1+0.001xFc^2^\l^3^/sin(2\q)]^-1/4^
_refine_ls_extinction_method SHELXL
_refine_ls_goodness_of_fit_ref 1.057
_refine_ls_hydrogen_treatment mixed
_refine_ls_matrix_type full
_refine_ls_number_parameters 440
_refine_ls_number_reflns 5922
_refine_ls_number_restraints 0
_refine_ls_restrained_S_all 1.057
_refine_ls_R_factor_all .0443
_refine_ls_R_factor_gt .0316
_refine_ls_shift/su_max .051
_refine_ls_shift/su_mean .004
_refine_ls_structure_factor_coef Fsqd
_refine_ls_weighting_details 'calc w=1/[\s^2^(Fo^2^)+(0.0413P)^2^+0.9658P] where P=(Fo^2^+2Fc^2^)/3'
_refine_ls_weighting_scheme calc
_refine_ls_wR_factor_gt .0772
_refine_ls_wR_factor_ref .0852
_reflns_number_gt 4761
_reflns_number_total 5922
_reflns_threshold_expression >2\s(I)
_cod_data_source_file na1542.cif
_cod_data_source_block I
_cod_depositor_comments
;
The following automatic conversions were performed:
'_symmetry_cell_setting' value 'Triclinic' changed to 'triclinic'
according to '/home/saulius/struct/CIF-dictionaries/cif_core.dic'
dictionary named 'cif_core.dic' version 2.4.1 from 2010-06-29.

Automatic conversion script
Id: cif_fix_enum 1527 2010-12-29 10:47:43Z saulius 

The following automatic conversions were performed:

'_symmetry_cell_setting' value 'Triclinic' changed to 'triclinic'
according to /home/saulius/struct/CIF-dictionaries/cif_core.dic
dictionary named 'cif_core.dic' version 2.4.1 from 2010-06-29.

Automatic conversion script
Id: cif_fix_values 1715 2011-07-08 13:25:40Z adriana 

The following automatic conversions were performed:

'_exptl_crystal_density_meas' value 'none' was changed to '?' - the
value is perceived as not measured.

Automatic conversion script
Id: cif_fix_values 3008 2015-01-20 13:52:24Z robertas 
;
_cod_original_sg_symbol_H-M P-1
_cod_database_code 2012444
_cod_database_fobs_code 2012444

loop_
_symmetry_equiv_pos_as_xyz
'x, y, z'
'-x, -y, -z'

loop_
_atom_site_label
_atom_site_fract_x
_atom_site_fract_y
_atom_site_fract_z
_atom_site_U_iso_or_equiv
_atom_site_adp_type
_atom_site_calc_flag
_atom_site_refinement_flags
_atom_site_occupancy
_atom_site_disorder_assembly
_atom_site_disorder_group
_atom_site_type_symbol
Ru1 .5000 .5000 .0000 .03497(10) Uani d S 1 . . Ru
N1 .5978(3) .3215(2) .02163(17) .0426(5) Uani d . 1 . . N
C1 .5364(4) .2561(3) -.0051(2) .0516(7) Uani d . 1 . . C
H1 .4501 .2926 -.0299 .062 Uiso calc R 1 . . H
C2 .5949(5) .1389(3) .0026(3) .0697(10) Uani d . 1 . . C
H2 .5488 .0969 -.0158 .084 Uiso calc R 1 . . H
C3 .7239(6) .0842(3) .0382(3) .0857(13) Uani d . 1 . . C
H3 .7676 .0049 .0421 .103 Uiso calc R 1 . . H
C4 .7862(5) .1480(3) .0676(3) .0745(11) Uani d . 1 . . C
H4 .8726 .1124 .0923 .089 Uiso calc R 1 . . H
C5 .7203(3) .2664(3) .0604(2) .0519(7) Uani d . 1 . . C
S1 .80545(9) .34311(8) .10157(7) .0585(2) Uani d . 1 . . S
C6 .6585(3) .4328(3) .1807(2) .0484(7) Uani d . 1 . . C
C7 .6782(4) .4332(3) .2783(3) .0649(9) Uani d . 1 . . C
H7 .7629 .3841 .3011 .078 Uiso calc R 1 . . H
C8 .5719(5) .5065(4) .3405(3) .0741(11) Uani d . 1 . . C
H8 .5844 .5096 .4054 .089 Uiso calc R 1 . . H
C9 .4464(4) .5756(3) .3060(2) .0643(9) Uani d . 1 . . C
H9 .3721 .6254 .3475 .077 Uiso calc R 1 . . H
C10 .4319(4) .5702(3) .2092(2) .0504(7) Uani d . 1 . . C
H10 .3456 .6162 .1872 .060 Uiso calc R 1 . . H
N2 .5367(3) .5013(2) .14480(17) .0421(5) Uani d . 1 . . N
N3 .6882(3) .5266(2) -.07705(17) .0415(5) Uani d . 1 . . N
C11 .7904(3) .5444(3) -.1224(2) .0483(7) Uani d . 1 . . C
C12 .9247(4) .5660(4) -.1778(3) .0775(11) Uani d . 1 . . C
H12A 1.0048 .4950 -.1768 .116 Uiso calc R 1 . . H
H12B .9415 .6186 -.1452 .116 Uiso calc R 1 . . H
H12C .9162 .5987 -.2480 .116 Uiso calc R 1 . . H
Ru2 .5000 .0000 .5000 .03769(10) Uani d S 1 . . Ru
N4 .3750(2) .17193(19) .51251(19) .0443(5) Uani d . 1 . . N
C13 .3093(3) .2031(3) .6071(3) .0534(7) Uani d . 1 . . C
H13 .3202 .1464 .6644 .064 Uiso calc R 1 . . H
C14 .2278(4) .3138(3) .6228(3) .0679(9) Uani d . 1 . . C
H14 .1876 .3315 .6895 .081 Uiso calc R 1 . . H
C15 .2058(4) .3979(3) .5401(4) .0739(11) Uani d . 1 . . C
H15 .1504 .4735 .5493 .089 Uiso calc R 1 . . H
C16 .2673(4) .3687(3) .4426(3) .0638(9) Uani d . 1 . . C
H16 .2525 .4243 .3849 .077 Uiso calc R 1 . . H
C17 .3515(3) .2558(3) .4313(2) .0494(7) Uani d . 1 . . C
S2 .43334(10) .22457(7) .30422(6) .0581(2) Uani d . 1 . . S
C18 .3829(3) .1060(3) .3008(2) .0467(7) Uani d . 1 . . C
C19 .3218(3) .1116(3) .2182(2) .0565(8) Uani d . 1 . . C
H19 .3059 .1769 .1688 .068 Uiso calc R 1 . . H
C20 .2852(4) .0209(3) .2099(3) .0624(9) Uani d . 1 . . C
H20 .2468 .0227 .1538 .075 Uiso calc R 1 . . H
C21 .3057(3) -.0731(3) .2857(3) .0591(8) Uani d . 1 . . C
H21 .2797 -.1353 .2825 .071 Uiso calc R 1 . . H
C22 .3655(3) -.0734(3) .3665(2) .0496(7) Uani d . 1 . . C
H22 .3774 -.1365 .4182 .060 Uiso calc R 1 . . H
N5 .4077(2) .0133(2) .37408(17) .0432(5) Uani d . 1 . . N
N6 .6772(3) .0372(2) .41339(18) .0444(5) Uani d . 1 . . N
C23 .7854(3) .0495(3) .3741(2) .0500(7) Uani d . 1 . . C
C24 .9247(4) .0654(4) .3237(3) .0745(11) Uani d . 1 . . C
H24A .9084 .1344 .2746 .112 Uiso calc R 1 . . H
H24B .9858 .0009 .2887 .112 Uiso calc R 1 . . H
H24C .9715 .0715 .3745 .112 Uiso calc R 1 . . H
B1 .0766(5) .7393(4) .5048(3) .0661(11) Uani d . 1 . . B
F1 -.0135(5) .8416(3) .4887(4) .197(2) Uani d . 1 . . F
F2 .0894(4) .6796(3) .4248(2) .1297(11) Uani d . 1 . . F
F3 .2127(3) .7381(3) .5038(2) .1249(11) Uani d . 1 . . F
F4 .0336(3) .6803(3) .5939(2) .1212(10) Uani d . 1 . . F
B2 .1943(6) .2454(4) .9234(4) .0747(12) Uani d . 1 . . B
F5 .3217(14) .1845(13) .8897(15) .202(7) Uani d P .55(2) A 1 F
F6 .2077(16) .3463(8) .8939(13) .179(6) Uani d P .55(2) A 1 F
F7 .1507(17) .2074(14) 1.0198(9) .205(8) Uani d P .55(2) A 1 F
F8 .1033(18) .2267(18) .8888(11) .166(5) Uani d P .55(2) A 1 F
F5A .3007(18) .1719(10) .8596(9) .120(5) Uani d P .45(2) A 2 F
F7A .208(3) .1899(12) 1.0168(12) .165(8) Uani d P .45(2) A 2 F
F6A .1953(13) .3471(12) .9400(18) .174(8) Uani d P .45(2) A 2 F
F8A .0579(13) .2803(10) .8852(8) .088(3) Uani d P .45(2) A 2 F
O .9078(5) .2009(5) .7862(3) .163(2) Uani d . 1 . . O
H0A .9179 .2317 .7215 .080 Uiso d . 1 . . H
H0B .9564 .2240 .8135 .080 Uiso d . 1 . . H

loop_
_atom_site_aniso_label
_atom_site_aniso_U_11
_atom_site_aniso_U_22
_atom_site_aniso_U_33
_atom_site_aniso_U_12
_atom_site_aniso_U_13
_atom_site_aniso_U_23
Ru1 .03699(17) .04050(18) .03119(16) -.01942(13) -.00549(12) -.00249(12)
N1 .0471(13) .0449(13) .0358(12) -.0205(11) -.0031(10) -.0028(10)
C1 .0625(19) .0530(18) .0444(16) -.0317(15) .0029(14) -.0107(13)
C2 .093(3) .056(2) .063(2) -.038(2) .007(2) -.0178(17)
C3 .118(4) .046(2) .078(3) -.012(2) -.013(3) -.0128(19)
C4 .087(3) .054(2) .066(2) .0001(19) -.022(2) -.0096(17)
C5 .0556(18) .0513(17) .0416(16) -.0131(14) -.0074(13) -.0031(13)
S1 .0474(4) .0689(5) .0579(5) -.0153(4) -.0194(4) -.0030(4)
C6 .0551(18) .0586(18) .0404(15) -.0302(15) -.0152(13) .0020(13)
C7 .074(2) .086(3) .0491(19) -.041(2) -.0248(17) .0007(18)
C8 .095(3) .109(3) .0407(18) -.057(3) -.0163(19) -.0110(19)
C9 .082(2) .082(2) .0418(17) -.045(2) .0027(17) -.0197(16)
C10 .0575(18) .0567(18) .0418(16) -.0283(15) -.0029(13) -.0081(13)
N2 .0474(13) .0508(13) .0354(12) -.0269(11) -.0068(10) -.0035(10)
N3 .0429(13) .0481(13) .0373(12) -.0215(11) -.0076(10) -.0028(10)
C11 .0430(16) .0508(17) .0498(17) -.0196(14) -.0076(14) .0009(13)
C12 .0457(19) .087(3) .089(3) -.0318(19) .0035(18) .006(2)
Ru2 .03723(17) .03944(18) .03546(17) -.01596(13) -.01024(13) .00574(12)
N4 .0431(13) .0423(13) .0479(14) -.0170(10) -.0128(11) .0020(10)
C13 .0521(18) .0529(18) .0535(18) -.0164(14) -.0110(14) -.0056(14)
C14 .066(2) .063(2) .076(2) -.0145(17) -.0143(19) -.0222(19)
C15 .075(2) .0477(19) .103(3) -.0145(17) -.028(2) -.017(2)
C16 .072(2) .0428(17) .084(3) -.0246(16) -.034(2) .0086(17)
C17 .0482(16) .0452(16) .0589(18) -.0223(13) -.0204(14) .0079(13)
S2 .0660(5) .0575(5) .0493(4) -.0301(4) -.0166(4) .0184(4)
C18 .0401(15) .0548(17) .0377(14) -.0133(13) -.0072(12) .0035(12)
C19 .0505(18) .070(2) .0380(16) -.0109(16) -.0113(13) -.0001(14)
C20 .0544(19) .083(2) .0460(18) -.0114(18) -.0148(15) -.0162(17)
C21 .0520(18) .070(2) .062(2) -.0203(16) -.0140(16) -.0189(17)
C22 .0474(16) .0520(17) .0515(17) -.0197(14) -.0126(13) -.0026(13)
N5 .0401(12) .0495(13) .0389(12) -.0172(10) -.0104(10) .0027(10)
N6 .0411(13) .0467(13) .0430(13) -.0170(11) -.0085(11) .0032(10)
C23 .0447(17) .0520(17) .0493(17) -.0175(14) -.0123(14) .0067(13)
C24 .0491(19) .092(3) .075(2) -.0329(19) -.0046(17) .012(2)
B1 .075(3) .065(3) .062(3) -.030(2) -.026(2) .012(2)
F1 .228(5) .083(2) .251(5) .019(2) -.137(4) .016(3)
F2 .139(3) .183(3) .094(2) -.073(2) -.0276(19) -.034(2)
F3 .114(2) .187(3) .103(2) -.093(2) -.0193(18) -.006(2)
F4 .132(2) .152(3) .0819(18) -.080(2) -.0105(17) .0233(18)
B2 .089(3) .075(3) .068(3) -.026(3) -.036(3) -.004(2)
F5 .097(6) .235(12) .312(18) -.032(6) -.003(8) -.195(13)
F6 .266(13) .079(6) .229(12) -.088(7) -.133(9) .062(7)
F7 .196(10) .192(11) .074(6) .074(8) -.008(6) .020(5)
F8 .153(10) .199(14) .198(9) -.073(9) -.117(8) -.005(9)
F5A .164(11) .093(6) .084(6) -.034(5) .002(5) -.021(5)
F7A .31(2) .106(7) .115(10) -.059(11) -.158(13) .033(6)
F6A .104(7) .126(9) .35(2) -.005(6) -.104(9) -.132(13)
F8A .081(5) .115(7) .079(5) -.027(4) -.035(4) -.020(4)
O .172(4) .290(6) .095(3) -.152(4) -.033(3) -.020(3)

loop_
_atom_type_symbol
_atom_type_description
_atom_type_scat_dispersion_real
_atom_type_scat_dispersion_imag
_atom_type_scat_source
C C .0033 .0016 'International Tables Vol C Tables 4.2.6.8 and 6.1.1.4'
H H .0000 .0000 'International Tables Vol C Tables 4.2.6.8 and 6.1.1.4'
N N .0061 .0033 'International Tables Vol C Tables 4.2.6.8 and 6.1.1.4'
F F .0171 .0103 'International Tables Vol C Tables 4.2.6.8 and 6.1.1.4'
O O .0106 .0060 'International Tables Vol C Tables 4.2.6.8 and 6.1.1.4'
S S .1246 .1234 'International Tables Vol C Tables 4.2.6.8 and 6.1.1.4'
Ru Ru -1.2594 .8363 'International Tables Vol C Tables 4.2.6.8 and 6.1.1.4'
B B .0013 .0007 'International Tables Vol C Tables 4.2.6.8 and 6.1.1.4'

loop_
_geom_angle_atom_site_label_1
_geom_angle_atom_site_label_2
_geom_angle_atom_site_label_3
_geom_angle_site_symmetry_1
_geom_angle_site_symmetry_3
_geom_angle
_geom_angle_publ_flag
N3 Ru1 N3 . 2_665 180.0000(10) ?
N3 Ru1 N1 . 2_665 86.79(9) ?
N3 Ru1 N1 . . 93.21(9) yes
N1 Ru1 N1 2_665 . 180.00(13) ?
N3 Ru1 N2 . 2_665 86.25(9) ?
N1 Ru1 N2 . 2_665 91.71(9) ?
N3 Ru1 N2 . . 93.75(9) yes
N1 Ru1 N2 . . 88.29(9) yes
N2 Ru1 N2 2_665 . 180.0 ?
C5 N1 C1 . . 117.2(3) ?
C5 N1 Ru1 . . 124.0(2) ?
C1 N1 Ru1 . . 118.8(2) ?
N1 C1 C2 . . 123.2(3) ?
N1 C1 H1 . . 118.4 ?
C2 C1 H1 . . 118.4 ?
C1 C2 C3 . . 118.7(4) ?
C1 C2 H2 . . 120.6 ?
C3 C2 H2 . . 120.6 ?
C4 C3 C2 . . 119.1(4) ?
C4 C3 H3 . . 120.5 ?
C2 C3 H3 . . 120.5 ?
C3 C4 C5 . . 119.7(4) ?
C3 C4 H4 . . 120.1 ?
C5 C4 H4 . . 120.1 ?
N1 C5 C4 . . 121.9(3) ?
N1 C5 S1 . . 120.8(2) yes
C4 C5 S1 . . 117.3(3) ?
C5 S1 C6 . . 102.30(10) yes
N2 C6 C7 . . 122.5(3) ?
N2 C6 S1 . . 120.7(2) yes
C7 C6 S1 . . 116.6(3) ?
C8 C7 C6 . . 119.2(3) ?
C8 C7 H7 . . 120.4 ?
C6 C7 H7 . . 120.4 ?
C7 C8 C9 . . 119.0(3) ?
C7 C8 H8 . . 120.5 ?
C9 C8 H8 . . 120.5 ?
C8 C9 C10 . . 119.1(3) ?
C8 C9 H9 . . 120.4 ?
C10 C9 H9 . . 120.4 ?
N2 C10 C9 . . 123.2(3) ?
N2 C10 H10 . . 118.4 ?
C9 C10 H10 . . 118.4 ?
C10 N2 C6 . . 116.8(2) ?
C10 N2 Ru1 . . 119.4(2) ?
C6 N2 Ru1 . . 123.8(2) ?
C11 N3 Ru1 . . 177.5(2) yes
N3 C11 C12 . . 178.0(3) yes
C11 C12 H12A . . 109.5 ?
C11 C12 H12B . . 109.5 ?
H12A C12 H12B . . 109.5 ?
C11 C12 H12C . . 109.5 ?
H12A C12 H12C . . 109.5 ?
H12B C12 H12C . . 109.5 ?
N6 Ru2 N6 2_656 . 180.0 ?
N6 Ru2 N4 2_656 . 85.99(9) ?
N6 Ru2 N4 . . 94.01(9) yes
N6 Ru2 N4 . 2_656 85.99(9) ?
N4 Ru2 N4 . 2_656 180.00(14) ?
N6 Ru2 N5 . 2_656 85.12(9) ?
N6 Ru2 N5 . . 94.88(9) yes
N4 Ru2 N5 . . 88.61(9) yes
N4 Ru2 N5 2_656 . 91.39(9) ?
N5 Ru2 N5 2_656 . 180.0000(10) ?
C17 N4 C13 . . 116.5(3) ?
C17 N4 Ru2 . . 124.2(2) ?
C13 N4 Ru2 . . 119.30(19) ?
N4 C13 C14 . . 123.3(3) ?
N4 C13 H13 . . 118.3 ?
C14 C13 H13 . . 118.3 ?
C15 C14 C13 . . 119.6(4) ?
C15 C14 H14 . . 120.2 ?
C13 C14 H14 . . 120.2 ?
C14 C15 C16 . . 118.7(3) ?
C14 C15 H15 . . 120.7 ?
C16 C15 H15 . . 120.7 ?
C15 C16 C17 . . 119.4(3) ?
C15 C16 H16 . . 120.3 ?
C17 C16 H16 . . 120.3 ?
N4 C17 C16 . . 122.6(3) ?
N4 C17 S2 . . 120.1(2) yes
C16 C17 S2 . . 117.3(3) ?
C18 S2 C17 . . 102.40(10) yes
N5 C18 C19 . . 122.2(3) ?
N5 C18 S2 . . 120.7(2) yes
C19 C18 S2 . . 117.1(2) ?
C20 C19 C18 . . 119.6(3) ?
C20 C19 H19 . . 120.2 ?
C18 C19 H19 . . 120.2 ?
C19 C20 C21 . . 119.1(3) ?
C19 C20 H20 . . 120.5 ?
C21 C20 H20 . . 120.5 ?
C20 C21 C22 . . 118.7(3) ?
C20 C21 H21 . . 120.7 ?
C22 C21 H21 . . 120.7 ?
N5 C22 C21 . . 123.2(3) ?
N5 C22 H22 . . 118.4 ?
C21 C22 H22 . . 118.4 ?
C18 N5 C22 . . 117.2(3) ?
C18 N5 Ru2 . . 123.7(2) ?
C22 N5 Ru2 . . 119.00(19) ?
C23 N6 Ru2 . . 171.5(2) yes
N6 C23 C24 . . 179.9(4) yes
C23 C24 H24A . . 109.5 ?
C23 C24 H24B . . 109.5 ?
H24A C24 H24B . . 109.5 ?
C23 C24 H24C . . 109.5 ?
H24A C24 H24C . . 109.5 ?
H24B C24 H24C . . 109.5 ?
F1 B1 F4 . . 112.9(5) ?
F1 B1 F3 . . 112.6(4) ?
F4 B1 F3 . . 107.7(3) ?
F1 B1 F2 . . 108.5(4) ?
F4 B1 F2 . . 107.9(4) ?
F3 B1 F2 . . 107.0(4) ?
F8 B2 F5 . . 111.4(9) ?
F8 B2 F6 . . 116.5(9) ?
F5 B2 F6 . . 99.6(11) ?
F8 B2 F7 . . 96.0(12) ?
F5 B2 F7 . . 110.9(10) ?
F6 B2 F7 . . 122.9(12) ?
F7A B2 F6A . . 96.8(11) ?
F7A B2 F5A . . 103.5(10) ?
F6A B2 F5A . . 126.3(12) ?
F7A B2 F8A . . 122.5(12) ?
F6A B2 F8A . . 102.3(7) ?
F5A B2 F8A . . 107.2(8) ?
H0A O H0B . . 106.3 ?

loop_
_geom_bond_atom_site_label_1
_geom_bond_atom_site_label_2
_geom_bond_site_symmetry_2
_geom_bond_distance
_geom_bond_publ_flag
Ru1 N3 . 2.022(2) yes
Ru1 N1 . 2.088(2) yes
Ru1 N2 . 2.092(2) yes
N1 C5 . 1.348(4) ?
N1 C1 . 1.353(4) ?
C1 C2 . 1.369(5) ?
C1 H1 . .9300 ?
C2 C3 . 1.380(6) ?
C2 H2 . .9300 ?
C3 C4 . 1.361(6) ?
C3 H3 . .9300 ?
C4 C5 . 1.387(5) ?
C4 H4 . .9300 ?
C5 S1 . 1.761(3) yes
S1 C6 . 1.763(3) yes
C6 N2 . 1.351(4) ?
C6 C7 . 1.389(4) ?
C7 C8 . 1.365(5) ?
C7 H7 . .9300 ?
C8 C9 . 1.373(5) ?
C8 H8 . .9300 ?
C9 C10 . 1.375(4) ?
C9 H9 . .9300 ?
C10 N2 . 1.348(4) ?
C10 H10 . .9300 ?
N3 C11 . 1.127(4) yes
C11 C12 . 1.457(4) yes
C12 H12A . .9600 ?
C12 H12B . .9600 ?
C12 H12C . .9600 ?
Ru2 N6 . 2.018(2) yes
Ru2 N4 . 2.091(2) yes
Ru2 N5 . 2.093(2) yes
N4 C17 . 1.348(4) ?
N4 C13 . 1.353(4) ?
C13 C14 . 1.369(4) ?
C13 H13 . .9300 ?
C14 C15 . 1.363(5) ?
C14 H14 . .9300 ?
C15 C16 . 1.374(5) ?
C15 H15 . .9300 ?
C16 C17 . 1.385(5) ?
C16 H16 . .9300 ?
C17 S2 . 1.768(3) yes
S2 C18 . 1.767(3) yes
C18 N5 . 1.346(3) ?
C18 C19 . 1.387(4) ?
C19 C20 . 1.364(5) ?
C19 H19 . .9300 ?
C20 C21 . 1.376(5) ?
C20 H20 . .9300 ?
C21 C22 . 1.378(4) ?
C21 H21 . .9300 ?
C22 N5 . 1.347(4) ?
C22 H22 . .9300 ?
N6 C23 . 1.133(4) yes
C23 C24 . 1.458(4) yes
C24 H24A . .9600 ?
C24 H24B . .9600 ?
C24 H24C . .9600 ?
B1 F1 . 1.285(5) ?
B1 F4 . 1.329(5) ?
B1 F3 . 1.362(5) ?
B1 F2 . 1.410(5) ?
B2 F8 . 1.245(13) ?
B2 F5 . 1.253(14) ?
B2 F6 . 1.296(10) ?
B2 F7 . 1.307(14) ?
B2 F7A . 1.317(13) ?
B2 F6A . 1.360(12) ?
B2 F5A . 1.380(14) ?
B2 F8A . 1.472(13) ?
O H0A . .872 ?
O H0B . .843 ?

loop_
_geom_hbond_atom_site_label_D
_geom_hbond_atom_site_label_H
_geom_hbond_atom_site_label_A
_geom_hbond_site_symmetry_A
_geom_hbond_distance_DH
_geom_hbond_distance_HA
_geom_hbond_distance_DA
_geom_hbond_angle_DHA
_geom_hbond_publ_flag
C19 H19 F7A 1_554 .93 2.45 3.050(10) 122 ?
C20 H20 F7A 1_554 .93 2.46 3.050(10) 121 ?
C12 H12C F4 1_654 .96 2.38 3.205(5) 144 yes
C12 H12A F6 1_654 .96 2.45 3.340(10) 154 ?
O H0A F2 2_666 .87 2.05 2.917(5) 171 yes
O H0B F8 1_655 .84 2.02 2.830(10) 162 yes
O H0B F8A 1_655 .84 1.96 2.810(10) 176 yes

loop_
_geom_torsion_atom_site_label_1
_geom_torsion_atom_site_label_2
_geom_torsion_atom_site_label_3
_geom_torsion_atom_site_label_4
_geom_torsion_site_symmetry_1
_geom_torsion
_geom_torsion_publ_flag
N3 Ru1 N1 C5 . 50.6(2) ?
N3 Ru1 N1 C5 2_665 -129.4(2) ?
N2 Ru1 N1 C5 2_665 137.0(2) ?
N2 Ru1 N1 C5 . -43.0(2) ?
N3 Ru1 N1 C1 . -128.9(2) ?
N3 Ru1 N1 C1 2_665 51.1(2) ?
N2 Ru1 N1 C1 2_665 -42.6(2) ?
N2 Ru1 N1 C1 . 137.4(2) ?
C5 N1 C1 C2 . -2.1(4) ?
Ru1 N1 C1 C2 . 177.6(2) ?
N1 C1 C2 C3 . -.7(5) ?
C1 C2 C3 C4 . 2.0(6) ?
C2 C3 C4 C5 . -.6(6) ?
C1 N1 C5 C4 . 3.6(4) ?
Ru1 N1 C5 C4 . -176.0(3) ?
C1 N1 C5 S1 . -177.9(2) ?
Ru1 N1 C5 S1 . 2.5(3) ?
C3 C4 C5 N1 . -2.3(6) ?
C3 C4 C5 S1 . 179.1(3) ?
N1 C5 S1 C6 . 49.1(3) yes
C4 C5 S1 C6 . -132.2(3) ?
C5 S1 C6 N2 . -53.4(3) yes
C5 S1 C6 C7 . 129.7(3) ?
N2 C6 C7 C8 . -1.0(5) ?
S1 C6 C7 C8 . 175.8(3) ?
C6 C7 C8 C9 . 1.9(6) ?
C7 C8 C9 C10 . -.8(5) ?
C8 C9 C10 N2 . -1.2(5) ?
C9 C10 N2 C6 . 2.1(4) ?
C9 C10 N2 Ru1 . 179.4(2) ?
C7 C6 N2 C10 . -1.0(4) ?
S1 C6 N2 C10 . -177.7(2) ?
C7 C6 N2 Ru1 . -178.2(2) ?
S1 C6 N2 Ru1 . 5.2(3) ?
N3 Ru1 N2 C10 . 128.5(2) ?
N3 Ru1 N2 C10 2_665 -51.5(2) ?
N1 Ru1 N2 C10 2_665 41.6(2) ?
N1 Ru1 N2 C10 . -138.4(2) ?
N3 Ru1 N2 C6 . -54.5(2) ?
N3 Ru1 N2 C6 2_665 125.5(2) ?
N1 Ru1 N2 C6 2_665 -141.4(2) ?
N1 Ru1 N2 C6 . 38.6(2) ?
N6 Ru2 N4 C17 2_656 -125.6(2) ?
N6 Ru2 N4 C17 . 54.4(2) ?
N5 Ru2 N4 C17 2_656 139.6(2) ?
N5 Ru2 N4 C17 . -40.4(2) ?
N6 Ru2 N4 C13 2_656 52.8(2) ?
N6 Ru2 N4 C13 . -127.2(2) ?
N5 Ru2 N4 C13 2_656 -42.0(2) ?
N5 Ru2 N4 C13 . 138.0(2) ?
C17 N4 C13 C14 . -2.7(5) ?
Ru2 N4 C13 C14 . 178.8(3) ?
N4 C13 C14 C15 . 2.3(5) ?
C13 C14 C15 C16 . -.3(6) ?
C14 C15 C16 C17 . -1.1(5) ?
C13 N4 C17 C16 . 1.2(4) ?
Ru2 N4 C17 C16 . 179.6(2) ?
C13 N4 C17 S2 . 179.5(2) ?
Ru2 N4 C17 S2 . -2.0(3) ?
C15 C16 C17 N4 . .7(5) ?
C15 C16 C17 S2 . -177.7(3) ?
N4 C17 S2 C18 . 51.9(3) yes
C16 C17 S2 C18 . -129.7(3) ?
C17 S2 C18 N5 . -52.0(3) yes
C17 S2 C18 C19 . 129.9(2) ?
N5 C18 C19 C20 . -.1(5) ?
S2 C18 C19 C20 . 177.9(2) ?
C18 C19 C20 C21 . 2.0(5) ?
C19 C20 C21 C22 . -1.3(5) ?
C20 C21 C22 N5 . -1.3(5) ?
C19 C18 N5 C22 . -2.4(4) ?
S2 C18 N5 C22 . 179.7(2) ?
C19 C18 N5 Ru2 . 179.8(2) ?
S2 C18 N5 Ru2 . 1.9(3) ?
C21 C22 N5 C18 . 3.1(4) ?
C21 C22 N5 Ru2 . -179.0(2) ?
N6 Ru2 N5 C18 2_656 126.5(2) ?
N6 Ru2 N5 C18 . -53.5(2) ?
N4 Ru2 N5 C18 . 40.4(2) ?
N4 Ru2 N5 C18 2_656 -139.6(2) ?
N6 Ru2 N5 C22 2_656 -51.3(2) ?
N6 Ru2 N5 C22 . 128.7(2) ?
N4 Ru2 N5 C22 . -137.4(2) ?
N4 Ru2 N5 C22 2_656 42.6(2) ?
